data_8000411
loop_
_publ_author_name
'Takahashi, Yukihiro'
'Takehisa, Mika'
'Tanaka, Eri'
'Harada, Jun'
'Kumai, Reiji'
'Inabe, Tamotsu'

_publ_section_title
;
 Incorporating Spacer Molecules into the Tetrathiafulvalene-p-Chloranil
 Charge-Transfer Framework: Modulating the Neutral-Ionic Phase Transition.
;
_journal_name_full 'The journal of physical chemistry letters'
_journal_page_first 1336
_journal_paper_doi 10.1021/acs.jpclett.9b03847
_journal_year 2020
_chemical_formula_moiety 'C6 H4 S4, C6 Cl4 O2, 2(C14 H8 N2)'
_chemical_formula_sum 'C40 H20 Cl4 N4 O2 S4'
_chemical_formula_weight 858.64
_space_group_crystal_system triclinic
_space_group_IT_number 2
_space_group_name_Hall '-P 1'
_space_group_name_H-M_alt 'P -1'
_atom_sites_solution_hydrogens geom
_atom_sites_solution_primary dual
_audit_creation_date 2017-03-02
_audit_creation_method
;
Olex2 1.2
(compiled 2017.02.23 svn.r3390 for OlexSys, GUI svn.r5320)
;
_cell_angle_alpha 80.4150(10)
_cell_angle_beta 89.4400(10)
_cell_angle_gamma 88.1110(10)
_cell_formula_units_Z 4
_cell_length_a 7.5310(4)
_cell_length_b 15.2200(8)
_cell_length_c 30.7947(16)
_cell_measurement_reflns_used 9858
_cell_measurement_temperature 100
_cell_measurement_theta_max 30.004
_cell_measurement_theta_min 2.683
_cell_volume 3478.5(3)
_computing_cell_refinement 'SAINT v8.34A (Bruker, 2013)'
_computing_data_collection 'Bruker APEX2 2014.1-1 (Bruker, 2014)'
_computing_data_reduction 'SAINT v8.34A (Bruker, 2013)'
_computing_molecular_graphics 'Olex2 (Dolomanov et al., 2009)'
_computing_publication_material 'Olex2 (Dolomanov et al., 2009)'
_computing_structure_refinement 'ShelXL (Sheldrick, 2015)'
_computing_structure_solution 'ShelXT (Sheldrick, 2015)'
_diffrn_ambient_temperature 100
_diffrn_detector_area_resol_mean 8.3333
_diffrn_measured_fraction_theta_full 0.998
_diffrn_measured_fraction_theta_max 0.994
_diffrn_measurement_device_type 'Bruker APEX-II CCD'
_diffrn_measurement_method '\f and \w scans'
_diffrn_radiation_type MoK\a
_diffrn_radiation_wavelength 0.71073
_diffrn_reflns_av_R_equivalents 0.0212
_diffrn_reflns_av_unetI/netI 0.0190
_diffrn_reflns_Laue_measured_fraction_full 0.998
_diffrn_reflns_Laue_measured_fraction_max 0.994
_diffrn_reflns_limit_h_max 10
_diffrn_reflns_limit_h_min -10
_diffrn_reflns_limit_k_max 21
_diffrn_reflns_limit_k_min -21
_diffrn_reflns_limit_l_max 43
_diffrn_reflns_limit_l_min -43
_diffrn_reflns_number 78739
_diffrn_reflns_point_group_measured_fraction_full 0.998
_diffrn_reflns_point_group_measured_fraction_max 0.994
_diffrn_reflns_theta_full 25.242
_diffrn_reflns_theta_max 30.020
_diffrn_reflns_theta_min 1.611
_diffrn_source 'rotating-anode X-ray tube'
_diffrn_standards_number 0
_exptl_absorpt_coefficient_mu 0.627
_exptl_absorpt_correction_T_max 0.9281
_exptl_absorpt_correction_T_min 0.8786
_exptl_absorpt_correction_type multi-scan
_exptl_absorpt_process_details
'SADABS-2014/4 (Bruker,2014/4) was used for absorption correction. wR2(int) was 0.0898 before and 0.0391 after correction. The Ratio of minimum to maximum transmission is 0.9467. The \l/2 correction factor is Not present.'
_exptl_crystal_colour red
_exptl_crystal_colour_primary red
_exptl_crystal_density_diffrn 1.640
_exptl_crystal_description plate
_exptl_crystal_F_000 1744
_exptl_crystal_size_max 0.21
_exptl_crystal_size_mid 0.14
_exptl_crystal_size_min 0.08
_refine_diff_density_max 1.147
_refine_diff_density_min -0.516
_refine_diff_density_rms 0.070
_refine_ls_extinction_method none
_refine_ls_goodness_of_fit_ref 1.047
_refine_ls_hydrogen_treatment constr
_refine_ls_matrix_type full
_refine_ls_number_parameters 973
_refine_ls_number_reflns 20256
_refine_ls_number_restraints 0
_refine_ls_restrained_S_all 1.047
_refine_ls_R_factor_all 0.0416
_refine_ls_R_factor_gt 0.0355
_refine_ls_shift/su_max 0.002
_refine_ls_shift/su_mean 0.000
_refine_ls_structure_factor_coef Fsqd
_refine_ls_weighting_details 'w=1/[\s^2^(Fo^2^)+(0.0441P)^2^+2.4047P] where P=(Fo^2^+2Fc^2^)/3'
_refine_ls_weighting_scheme calc
_refine_ls_wR_factor_gt 0.0934
_refine_ls_wR_factor_ref 0.0971
_reflns_Friedel_coverage 0.000
_reflns_number_gt 17439
_reflns_number_total 20256
_reflns_threshold_expression 'I > 2\s(I)'
_cod_data_source_file jz9b03847_si_003.cif
_cod_data_source_block (TTF)(DAzP)2(CA)_100K
_cod_database_code 8000411
_shelxl_version_number 2014/6
_shelx_space_group_comment
;
The symmetry employed for this shelxl refinement is uniquely defined
by the following loop, which should always be used as a source of
symmetry information in preference to the above space-group names.
They are only intended as comments.
;
_shelx_estimated_absorpt_t_max 0.952
_shelx_estimated_absorpt_t_min 0.880
_olex2_refinement_description
;
1. Fixed Uiso
 At 1.2 times of:
  All C(H) groups
2.a Aromatic/amide H refined with riding coordinates:
 C2(H2), C3(H3), C5(H5), C6(H6), C14(H14), C15(H15), C17(H17), C18(H18),
 C25(H25), C26(H26), C27(H27), C28(H28), C29(H29), C30(H30), C31(H31), C32(H32),
  C39(H39), C40(H40), C41(H41), C42(H42), C43(H43), C44(H44), C45(H45),
 C46(H46), C53(H53), C54(H54), C55(H55), C56(H56), C57(H57), C58(H58), C59(H59),
  C60(H60), C67(H67), C68(H68), C69(H69), C70(H70), C71(H71), C72(H72),
 C73(H73), C74(H74)
;
_olex2_submission_special_instructions 'No special instructions were received'

loop_
_space_group_symop_operation_xyz
'x, y, z'
'-x, -y, -z'

loop_
_atom_site_label
_atom_site_type_symbol
_atom_site_fract_x
_atom_site_fract_y
_atom_site_fract_z
_atom_site_U_iso_or_equiv
_atom_site_adp_type
_atom_site_occupancy
_atom_site_site_symmetry_order
_atom_site_calc_flag
_atom_site_refinement_flags_posn
S1 S 0.39080(5) 0.62765(2) -0.01295(2) 0.01561(7) Uani 1 1 d .
S2 S 0.47352(5) 0.69236(2) 0.06916(2) 0.01496(7) Uani 1 1 d .
S3 S 0.62684(5) 0.87351(2) 0.01215(2) 0.01514(7) Uani 1 1 d .
S4 S 0.53639(5) 0.80978(2) -0.06997(2) 0.01467(7) Uani 1 1 d .
C1 C 0.47808(19) 0.71236(9) 0.01164(4) 0.0146(2) Uani 1 1 d .
C2 C 0.34051(18) 0.55894(9) 0.03654(5) 0.0153(3) Uani 1 1 d .
H2 H 0.2882 0.5028 0.0371 0.018 Uiso 1 1 calc R
C3 C 0.37887(19) 0.58880(9) 0.07349(5) 0.0159(3) Uani 1 1 d .
H3 H 0.3551 0.5544 0.1015 0.019 Uiso 1 1 calc R
C4 C 0.54178(19) 0.78827(9) -0.01246(4) 0.0146(2) Uani 1 1 d .
C5 C 0.66440(19) 0.94468(9) -0.03733(5) 0.0156(3) Uani 1 1 d .
H5 H 0.7117 1.0020 -0.0380 0.019 Uiso 1 1 calc R
C6 C 0.62364(19) 0.91507(9) -0.07428(5) 0.0157(3) Uani 1 1 d .
H6 H 0.6419 0.9507 -0.1023 0.019 Uiso 1 1 calc R
O1 O 0.10904(14) 0.85943(7) 0.05309(4) 0.0183(2) Uani 1 1 d .
O2 O -0.11971(15) 0.63860(7) -0.05145(4) 0.0197(2) Uani 1 1 d .
C7 C 0.05233(18) 0.81020(9) 0.02941(5) 0.0136(2) Uani 1 1 d .
C8 C -0.02153(18) 0.72235(9) 0.04749(4) 0.0135(2) Uani 1 1 d .
C9 C -0.07265(18) 0.66542(8) 0.02105(5) 0.0142(2) Uani 1 1 d .
C10 C -0.06576(18) 0.68813(9) -0.02758(5) 0.0144(2) Uani 1 1 d .
C11 C 0.00992(18) 0.77565(9) -0.04565(5) 0.0139(2) Uani 1 1 d .
C12 C 0.06037(18) 0.83251(8) -0.01924(5) 0.0131(2) Uani 1 1 d .
Cl1 Cl -0.02848(5) 0.69622(2) 0.10350(2) 0.01861(7) Uani 1 1 d .
Cl2 Cl -0.14559(5) 0.56187(2) 0.04160(2) 0.01802(7) Uani 1 1 d .
Cl3 Cl 0.02390(5) 0.80020(2) -0.10166(2) 0.01866(7) Uani 1 1 d .
Cl4 Cl 0.13916(5) 0.93495(2) -0.03994(2) 0.01773(7) Uani 1 1 d .
S5 S 0.65260(5) 0.11866(2) 0.50972(2) 0.01426(7) Uani 1 1 d .
S6 S 0.53092(4) 0.23847(2) 0.43031(2) 0.01292(7) Uani 1 1 d .
S7 S 0.40010(5) 0.38328(2) 0.48929(2) 0.01496(7) Uani 1 1 d .
S8 S 0.49319(5) 0.26027(2) 0.56948(2) 0.01349(7) Uani 1 1 d .
C13 C 0.55908(18) 0.22130(8) 0.48696(4) 0.0131(2) Uani 1 1 d .
C14 C 0.67693(18) 0.08036(9) 0.46011(5) 0.0151(3) Uani 1 1 d .
H14 H 0.7263 0.0227 0.4586 0.018 Uiso 1 1 calc R
C15 C 0.62272(19) 0.13600(9) 0.42396(5) 0.0152(3) Uani 1 1 d .
H15 H 0.6345 0.1195 0.3956 0.018 Uiso 1 1 calc R
C16 C 0.49531(18) 0.28162(8) 0.51261(4) 0.0129(2) Uani 1 1 d .
C17 C 0.33779(18) 0.41520(9) 0.53876(5) 0.0150(3) Uani 1 1 d .
H17 H 0.2756 0.4701 0.5398 0.018 Uiso 1 1 calc R
C18 C 0.38148(19) 0.35879(9) 0.57549(5) 0.0152(3) Uani 1 1 d .
H18 H 0.3523 0.3723 0.6038 0.018 Uiso 1 1 calc R
O3 O 0.12627(14) 0.10041(7) 0.54876(3) 0.0175(2) Uani 1 1 d .
O4 O -0.14903(14) 0.40254(6) 0.45334(3) 0.0168(2) Uani 1 1 d .
C19 C 0.05856(17) 0.16816(8) 0.52692(4) 0.0120(2) Uani 1 1 d .
C20 C 0.05520(17) 0.18332(8) 0.47872(4) 0.0119(2) Uani 1 1 d .
C21 C -0.00861(17) 0.26091(9) 0.45469(4) 0.0119(2) Uani 1 1 d .
C22 C -0.08583(17) 0.33353(8) 0.47544(4) 0.0117(2) Uani 1 1 d .
C23 C -0.08012(17) 0.31922(8) 0.52352(4) 0.0115(2) Uani 1 1 d .
C24 C -0.01653(17) 0.24145(9) 0.54759(4) 0.0120(2) Uani 1 1 d .
Cl5 Cl 0.13997(5) 0.09772(2) 0.45421(2) 0.01631(7) Uani 1 1 d .
Cl6 Cl -0.00372(5) 0.28002(2) 0.39842(2) 0.01643(7) Uani 1 1 d .
Cl7 Cl -0.15434(4) 0.40692(2) 0.54790(2) 0.01520(7) Uani 1 1 d .
Cl8 Cl -0.00746(5) 0.22534(2) 0.60385(2) 0.01614(7) Uani 1 1 d .
N1 N 0.14768(16) -0.01804(8) 0.22942(4) 0.0172(2) Uani 1 1 d .
N2 N 0.34876(17) 0.06365(8) 0.17760(4) 0.0176(2) Uani 1 1 d .
C25 C 0.1967(2) 0.02446(10) 0.18978(5) 0.0187(3) Uani 1 1 d .
H25 H 0.1109 0.0270 0.1671 0.022 Uiso 1 1 calc R
C26 C 0.23029(18) -0.06510(9) 0.30538(5) 0.0147(2) Uani 1 1 d .
H26 H 0.1190 -0.0922 0.3117 0.018 Uiso 1 1 calc R
C27 C 0.35253(18) -0.06845(9) 0.33780(5) 0.0146(2) Uani 1 1 d .
H27 H 0.3247 -0.0979 0.3666 0.018 Uiso 1 1 calc R
C28 C 0.65266(19) -0.03400(9) 0.36213(5) 0.0157(3) Uani 1 1 d .
H28 H 0.6305 -0.0654 0.3909 0.019 Uiso 1 1 calc R
C29 C 0.81504(19) 0.00658(9) 0.35246(5) 0.0177(3) Uani 1 1 d .
H29 H 0.9023 0.0028 0.3748 0.021 Uiso 1 1 calc R
C30 C 0.85082(19) 0.05239(9) 0.31054(5) 0.0173(3) Uani 1 1 d .
H30 H 0.9607 0.0811 0.3047 0.021 Uiso 1 1 calc R
C31 C 0.75940(19) 0.09904(9) 0.23263(5) 0.0166(3) Uani 1 1 d .
H31 H 0.8701 0.1263 0.2258 0.020 Uiso 1 1 calc R
C32 C 0.63814(19) 0.10173(9) 0.20007(5) 0.0171(3) Uani 1 1 d .
H32 H 0.6646 0.1303 0.1710 0.021 Uiso 1 1 calc R
C33 C 0.26840(18) -0.02096(8) 0.26166(5) 0.0130(2) Uani 1 1 d .
C34 C 0.52270(18) -0.02869(8) 0.32976(4) 0.0126(2) Uani 1 1 d .
C35 C 0.72607(18) 0.05641(8) 0.27695(5) 0.0139(2) Uani 1 1 d .
C36 C 0.47025(18) 0.06130(9) 0.20968(5) 0.0137(2) Uani 1 1 d .
C37 C 0.43434(17) 0.01902(8) 0.25296(4) 0.0115(2) Uani 1 1 d .
C38 C 0.56113(17) 0.01591(8) 0.28677(4) 0.0121(2) Uani 1 1 d .
N3 N 0.46317(18) 0.21592(8) 0.33003(4) 0.0206(3) Uani 1 1 d .
N4 N 0.20063(17) 0.19871(8) 0.28887(5) 0.0222(3) Uani 1 1 d .
C39 C 0.2990(2) 0.18890(10) 0.32515(6) 0.0239(3) Uani 1 1 d .
H39 H 0.2449 0.1585 0.3511 0.029 Uiso 1 1 calc R
C40 C 0.71802(19) 0.28983(10) 0.29472(5) 0.0184(3) Uani 1 1 d .
H40 H 0.7807 0.2808 0.3218 0.022 Uiso 1 1 calc R
C41 C 0.79651(19) 0.33244(10) 0.25759(5) 0.0177(3) Uani 1 1 d .
H41 H 0.9133 0.3534 0.2592 0.021 Uiso 1 1 calc R
C42 C 0.7879(2) 0.38732(10) 0.17681(5) 0.0214(3) Uani 1 1 d .
H42 H 0.9055 0.4078 0.1774 0.026 Uiso 1 1 calc R
C43 C 0.6973(2) 0.39805(10) 0.13730(5) 0.0251(3) Uani 1 1 d .
H43 H 0.7543 0.4253 0.1110 0.030 Uiso 1 1 calc R
C44 C 0.5254(2) 0.36985(10) 0.13539(5) 0.0213(3) Uani 1 1 d .
H44 H 0.4650 0.3787 0.1080 0.026 Uiso 1 1 calc R
C45 C 0.2631(2) 0.29714(10) 0.17351(5) 0.0201(3) Uani 1 1 d .
H45 H 0.1987 0.3057 0.1467 0.024 Uiso 1 1 calc R
C46 C 0.18493(19) 0.25565(10) 0.21081(6) 0.0203(3) Uani 1 1 d .
H46 H 0.0671 0.2357 0.2097 0.024 Uiso 1 1 calc R
C47 C 0.54161(19) 0.25855(9) 0.29329(5) 0.0146(2) Uani 1 1 d .
C48 C 0.70745(18) 0.34654(9) 0.21593(5) 0.0145(2) Uani 1 1 d .
C49 C 0.43998(19) 0.32842(9) 0.17350(5) 0.0150(3) Uani 1 1 d .
C50 C 0.27785(18) 0.24144(9) 0.25191(5) 0.0161(3) Uani 1 1 d .
C51 C 0.45118(17) 0.27293(8) 0.25274(4) 0.0119(2) Uani 1 1 d .
C52 C 0.53288(17) 0.31658(8) 0.21389(4) 0.0115(2) Uani 1 1 d .
N5 N 0.14570(16) 0.48053(8) 0.23013(4) 0.0171(2) Uani 1 1 d .
N6 N 0.34538(17) 0.56106(8) 0.17764(4) 0.0179(2) Uani 1 1 d .
C53 C 0.1936(2) 0.52199(10) 0.19027(5) 0.0189(3) Uani 1 1 d .
H53 H 0.1074 0.5238 0.1678 0.023 Uiso 1 1 calc R
C54 C 0.22949(18) 0.43586(9) 0.30618(5) 0.0151(3) Uani 1 1 d .
H54 H 0.1185 0.4087 0.3129 0.018 Uiso 1 1 calc R
C55 C 0.35198(18) 0.43383(9) 0.33835(5) 0.0151(3) Uani 1 1 d .
H55 H 0.3248 0.4051 0.3673 0.018 Uiso 1 1 calc R
C56 C 0.65158(19) 0.47064(9) 0.36209(5) 0.0166(3) Uani 1 1 d .
H56 H 0.6296 0.4405 0.3911 0.020 Uiso 1 1 calc R
C57 C 0.81322(19) 0.51132(10) 0.35198(5) 0.0186(3) Uani 1 1 d .
H57 H 0.9003 0.5089 0.3743 0.022 Uiso 1 1 calc R
C58 C 0.84904(19) 0.55539(9) 0.30976(5) 0.0180(3) Uani 1 1 d .
H58 H 0.9587 0.5842 0.3036 0.022 Uiso 1 1 calc R
C59 C 0.75682(19) 0.59913(9) 0.23170(5) 0.0171(3) Uani 1 1 d .
H59 H 0.8670 0.6268 0.2246 0.021 Uiso 1 1 calc R
C60 C 0.63520(19) 0.60036(9) 0.19931(5) 0.0171(3) Uani 1 1 d .
H60 H 0.6613 0.6279 0.1701 0.020 Uiso 1 1 calc R
C61 C 0.26687(18) 0.47889(8) 0.26210(5) 0.0132(2) Uani 1 1 d .
C62 C 0.52207(18) 0.47394(9) 0.32984(4) 0.0129(2) Uani 1 1 d .
C63 C 0.72460(18) 0.55757(9) 0.27627(5) 0.0145(2) Uani 1 1 d .
C64 C 0.46742(18) 0.55989(8) 0.20943(5) 0.0133(2) Uani 1 1 d .
C65 C 0.43259(17) 0.51874(8) 0.25301(4) 0.0121(2) Uani 1 1 d .
C66 C 0.55965(17) 0.51700(8) 0.28658(5) 0.0126(2) Uani 1 1 d .
N7 N 0.20801(17) 0.69839(8) 0.28806(5) 0.0220(3) Uani 1 1 d .
N8 N 0.47159(18) 0.71695(8) 0.32864(4) 0.0203(3) Uani 1 1 d .
C67 C 0.3080(2) 0.68896(10) 0.32401(5) 0.0233(3) Uani 1 1 d .
H67 H 0.2554 0.6579 0.3500 0.028 Uiso 1 1 calc R
C68 C 0.72407(19) 0.79194(10) 0.29276(5) 0.0177(3) Uani 1 1 d .
H68 H 0.7875 0.7832 0.3197 0.021 Uiso 1 1 calc R
C69 C 0.80092(18) 0.83458(9) 0.25547(5) 0.0171(3) Uani 1 1 d .
H69 H 0.9175 0.8559 0.2569 0.021 Uiso 1 1 calc R
C70 C 0.7892(2) 0.88917(10) 0.17474(5) 0.0207(3) Uani 1 1 d .
H70 H 0.9066 0.9100 0.1751 0.025 Uiso 1 1 calc R
C71 C 0.6976(2) 0.89957(10) 0.13534(5) 0.0242(3) Uani 1 1 d .
H71 H 0.7535 0.9270 0.1090 0.029 Uiso 1 1 calc R
C72 C 0.5261(2) 0.87068(10) 0.13383(5) 0.0206(3) Uani 1 1 d .
H72 H 0.4648 0.8791 0.1066 0.025 Uiso 1 1 calc R
C73 C 0.2652(2) 0.79713(10) 0.17262(5) 0.0199(3) Uani 1 1 d .
H73 H 0.1999 0.8053 0.1459 0.024 Uiso 1 1 calc R
C74 C 0.18877(19) 0.75553(10) 0.21009(6) 0.0206(3) Uani 1 1 d .
H74 H 0.0711 0.7353 0.2093 0.025 Uiso 1 1 calc R
C75 C 0.54781(19) 0.76004(9) 0.29169(5) 0.0144(2) Uani 1 1 d .
C76 C 0.71057(18) 0.84829(9) 0.21398(5) 0.0139(2) Uani 1 1 d .
C77 C 0.44201(19) 0.82921(9) 0.17217(5) 0.0146(2) Uani 1 1 d .
C78 C 0.28324(18) 0.74166(9) 0.25095(5) 0.0160(3) Uani 1 1 d .
C79 C 0.45608(17) 0.77386(8) 0.25137(4) 0.0118(2) Uani 1 1 d .
C80 C 0.53618(17) 0.81775(8) 0.21234(4) 0.0109(2) Uani 1 1 d .

loop_
_atom_site_aniso_label
_atom_site_aniso_U_11
_atom_site_aniso_U_22
_atom_site_aniso_U_33
_atom_site_aniso_U_23
_atom_site_aniso_U_13
_atom_site_aniso_U_12
S1 0.02337(17) 0.01283(14) 0.01137(15) -0.00399(11) -0.00208(12) -0.00084(12)
S2 0.01922(16) 0.01625(15) 0.00999(15) -0.00388(11) -0.00198(12) 0.00007(12)
S3 0.02297(17) 0.01232(14) 0.01074(15) -0.00357(11) -0.00247(12) -0.00055(12)
S4 0.01836(16) 0.01626(15) 0.00982(15) -0.00360(11) -0.00274(12) 0.00090(12)
C1 0.0213(7) 0.0127(6) 0.0104(6) -0.0033(5) -0.0026(5) 0.0008(5)
C2 0.0163(6) 0.0141(6) 0.0153(7) -0.0020(5) 0.0001(5) -0.0004(5)
C3 0.0171(6) 0.0157(6) 0.0142(6) -0.0008(5) 0.0014(5) 0.0004(5)
C4 0.0211(7) 0.0126(6) 0.0106(6) -0.0032(5) -0.0030(5) 0.0009(5)
C5 0.0177(6) 0.0135(6) 0.0149(7) -0.0003(5) -0.0005(5) 0.0006(5)
C6 0.0173(6) 0.0157(6) 0.0131(6) -0.0002(5) 0.0005(5) 0.0008(5)
O1 0.0224(5) 0.0166(5) 0.0170(5) -0.0053(4) -0.0045(4) -0.0042(4)
O2 0.0260(6) 0.0164(5) 0.0183(5) -0.0071(4) -0.0048(4) -0.0026(4)
C7 0.0135(6) 0.0116(6) 0.0156(6) -0.0021(5) -0.0036(5) 0.0000(4)
C8 0.0146(6) 0.0134(6) 0.0118(6) -0.0005(5) -0.0034(5) -0.0001(4)
C9 0.0154(6) 0.0100(5) 0.0168(7) -0.0005(5) -0.0042(5) -0.0002(4)
C10 0.0163(6) 0.0120(6) 0.0151(6) -0.0023(5) -0.0039(5) 0.0008(5)
C11 0.0153(6) 0.0133(6) 0.0127(6) -0.0011(5) -0.0029(5) 0.0000(4)
C12 0.0137(6) 0.0102(5) 0.0149(6) -0.0011(4) -0.0018(5) -0.0002(4)
Cl1 0.02218(17) 0.02151(16) 0.01187(15) -0.00107(12) -0.00282(12) -0.00462(12)
Cl2 0.02184(16) 0.01171(14) 0.01990(17) 0.00000(11) -0.00220(13) -0.00434(11)
Cl3 0.02244(17) 0.02178(16) 0.01201(15) -0.00286(12) -0.00127(12) -0.00393(12)
Cl4 0.02189(16) 0.01263(14) 0.01832(16) -0.00062(11) -0.00053(13) -0.00524(11)
S5 0.01954(16) 0.00943(13) 0.01297(16) -0.00013(11) -0.00019(12) 0.00321(11)
S6 0.01542(15) 0.01114(14) 0.01165(15) -0.00074(11) -0.00141(11) 0.00225(11)
S7 0.02082(17) 0.01001(14) 0.01316(16) -0.00023(11) -0.00125(12) 0.00430(11)
S8 0.01704(15) 0.01115(14) 0.01127(15) 0.00043(11) 0.00135(12) 0.00247(11)
C13 0.0165(6) 0.0099(5) 0.0123(6) -0.0004(4) -0.0009(5) 0.0021(4)
C14 0.0169(6) 0.0122(6) 0.0168(7) -0.0047(5) 0.0003(5) 0.0026(5)
C15 0.0177(6) 0.0137(6) 0.0149(6) -0.0047(5) 0.0002(5) 0.0019(5)
C16 0.0148(6) 0.0104(5) 0.0128(6) -0.0005(4) 0.0000(5) 0.0015(4)
C17 0.0162(6) 0.0119(6) 0.0171(7) -0.0038(5) 0.0015(5) 0.0027(5)
C18 0.0176(6) 0.0131(6) 0.0152(7) -0.0035(5) 0.0034(5) 0.0019(5)
O3 0.0219(5) 0.0139(4) 0.0154(5) 0.0005(4) -0.0044(4) 0.0065(4)
O4 0.0220(5) 0.0124(4) 0.0142(5) 0.0019(4) -0.0025(4) 0.0043(4)
C19 0.0124(6) 0.0115(5) 0.0118(6) -0.0011(4) -0.0016(5) 0.0015(4)
C20 0.0118(6) 0.0118(5) 0.0121(6) -0.0025(4) -0.0002(5) 0.0015(4)
C21 0.0126(6) 0.0130(6) 0.0097(6) -0.0014(4) -0.0007(4) 0.0007(4)
C22 0.0130(6) 0.0107(5) 0.0113(6) -0.0011(4) -0.0014(5) 0.0005(4)
C23 0.0127(6) 0.0101(5) 0.0118(6) -0.0027(4) 0.0006(5) 0.0007(4)
C24 0.0135(6) 0.0132(6) 0.0089(6) -0.0010(4) -0.0017(5) 0.0001(4)
Cl5 0.01996(16) 0.01344(14) 0.01574(16) -0.00420(11) 0.00118(12) 0.00496(11)
Cl6 0.02092(16) 0.01822(15) 0.00923(14) -0.00015(11) 0.00043(12) 0.00198(12)
Cl7 0.01862(15) 0.01201(13) 0.01554(15) -0.00460(11) -0.00026(12) 0.00289(11)
Cl8 0.01906(16) 0.01912(15) 0.00945(14) -0.00070(11) -0.00173(11) 0.00289(11)
N1 0.0155(6) 0.0182(6) 0.0178(6) -0.0033(4) -0.0013(5) -0.0003(4)
N2 0.0216(6) 0.0174(6) 0.0136(6) -0.0027(4) -0.0002(5) 0.0009(4)
C25 0.0210(7) 0.0203(7) 0.0149(7) -0.0033(5) -0.0043(5) 0.0009(5)
C26 0.0132(6) 0.0135(6) 0.0169(7) -0.0009(5) 0.0028(5) -0.0018(4)
C27 0.0154(6) 0.0134(6) 0.0144(6) -0.0008(5) 0.0035(5) 0.0000(5)
C28 0.0164(6) 0.0152(6) 0.0153(7) -0.0020(5) -0.0006(5) 0.0008(5)
C29 0.0156(6) 0.0181(6) 0.0202(7) -0.0061(5) -0.0040(5) 0.0015(5)
C30 0.0125(6) 0.0152(6) 0.0248(8) -0.0050(5) -0.0002(5) -0.0007(5)
C31 0.0142(6) 0.0133(6) 0.0217(7) -0.0018(5) 0.0056(5) -0.0018(5)
C32 0.0197(7) 0.0138(6) 0.0168(7) 0.0000(5) 0.0065(5) -0.0005(5)
C33 0.0133(6) 0.0116(6) 0.0144(6) -0.0033(5) 0.0014(5) 0.0004(4)
C34 0.0138(6) 0.0110(5) 0.0130(6) -0.0023(4) 0.0013(5) 0.0012(4)
C35 0.0133(6) 0.0102(5) 0.0180(7) -0.0023(5) 0.0028(5) 0.0001(4)
C36 0.0169(6) 0.0107(5) 0.0132(6) -0.0020(4) 0.0029(5) 0.0013(4)
C37 0.0123(6) 0.0102(5) 0.0120(6) -0.0025(4) 0.0015(5) 0.0005(4)
C38 0.0123(6) 0.0102(5) 0.0135(6) -0.0016(4) 0.0014(5) 0.0010(4)
N3 0.0285(7) 0.0172(6) 0.0146(6) -0.0004(4) 0.0060(5) 0.0055(5)
N4 0.0183(6) 0.0159(6) 0.0316(8) -0.0020(5) 0.0110(5) -0.0022(4)
C39 0.0285(8) 0.0164(7) 0.0250(8) 0.0006(6) 0.0151(6) 0.0021(6)
C40 0.0176(7) 0.0208(7) 0.0178(7) -0.0063(5) -0.0058(5) 0.0038(5)
C41 0.0124(6) 0.0193(6) 0.0228(7) -0.0075(5) -0.0028(5) -0.0006(5)
C42 0.0202(7) 0.0166(6) 0.0266(8) -0.0014(6) 0.0090(6) -0.0036(5)
C43 0.0347(9) 0.0192(7) 0.0190(8) 0.0027(6) 0.0103(6) -0.0012(6)
C44 0.0341(8) 0.0166(6) 0.0128(7) -0.0019(5) -0.0006(6) 0.0040(6)
C45 0.0206(7) 0.0172(6) 0.0241(8) -0.0084(5) -0.0098(6) 0.0019(5)
C46 0.0134(6) 0.0164(6) 0.0330(9) -0.0089(6) -0.0043(6) -0.0024(5)
C47 0.0182(6) 0.0122(6) 0.0131(6) -0.0023(5) 0.0015(5) 0.0036(5)
C48 0.0135(6) 0.0119(6) 0.0186(7) -0.0042(5) 0.0016(5) -0.0007(4)
C49 0.0198(7) 0.0117(6) 0.0139(6) -0.0038(5) -0.0028(5) 0.0025(5)
C50 0.0134(6) 0.0116(6) 0.0236(7) -0.0038(5) 0.0029(5) -0.0005(4)
C51 0.0124(6) 0.0101(5) 0.0133(6) -0.0031(4) 0.0013(5) 0.0008(4)
C52 0.0128(6) 0.0091(5) 0.0129(6) -0.0032(4) 0.0001(5) 0.0009(4)
N5 0.0158(6) 0.0180(6) 0.0175(6) -0.0029(4) -0.0006(5) -0.0006(4)
N6 0.0232(6) 0.0166(6) 0.0137(6) -0.0026(4) 0.0009(5) 0.0003(4)
C53 0.0218(7) 0.0200(7) 0.0148(7) -0.0029(5) -0.0038(5) 0.0002(5)
C54 0.0132(6) 0.0142(6) 0.0175(7) -0.0013(5) 0.0040(5) -0.0011(5)
C55 0.0164(6) 0.0139(6) 0.0145(6) -0.0008(5) 0.0043(5) -0.0004(5)
C56 0.0179(7) 0.0166(6) 0.0150(7) -0.0019(5) -0.0007(5) 0.0018(5)
C57 0.0161(6) 0.0189(6) 0.0216(7) -0.0056(5) -0.0043(5) 0.0023(5)
C58 0.0128(6) 0.0157(6) 0.0263(8) -0.0056(5) 0.0007(5) -0.0010(5)
C59 0.0145(6) 0.0134(6) 0.0231(7) -0.0023(5) 0.0060(5) -0.0011(5)
C60 0.0198(7) 0.0137(6) 0.0165(7) 0.0006(5) 0.0076(5) -0.0010(5)
C61 0.0137(6) 0.0112(5) 0.0150(6) -0.0029(5) 0.0028(5) -0.0002(4)
C62 0.0144(6) 0.0117(5) 0.0126(6) -0.0019(4) 0.0012(5) 0.0013(4)
C63 0.0130(6) 0.0116(6) 0.0190(7) -0.0030(5) 0.0032(5) 0.0002(4)
C64 0.0158(6) 0.0109(5) 0.0131(6) -0.0020(4) 0.0034(5) 0.0013(4)
C65 0.0131(6) 0.0103(5) 0.0127(6) -0.0020(4) 0.0018(5) 0.0009(4)
C66 0.0129(6) 0.0106(5) 0.0140(6) -0.0021(4) 0.0019(5) 0.0014(4)
N7 0.0199(6) 0.0156(6) 0.0300(7) -0.0032(5) 0.0123(5) -0.0026(5)
N8 0.0297(7) 0.0165(6) 0.0134(6) -0.0005(4) 0.0064(5) 0.0051(5)
C67 0.0290(8) 0.0151(6) 0.0241(8) 0.0000(5) 0.0163(6) 0.0019(5)
C68 0.0174(7) 0.0201(7) 0.0165(7) -0.0061(5) -0.0054(5) 0.0033(5)
C69 0.0118(6) 0.0182(6) 0.0224(7) -0.0066(5) -0.0019(5) -0.0007(5)
C70 0.0205(7) 0.0167(6) 0.0245(8) -0.0023(5) 0.0083(6) -0.0043(5)
C71 0.0340(9) 0.0183(7) 0.0185(7) 0.0019(5) 0.0089(6) -0.0021(6)
C72 0.0334(8) 0.0153(6) 0.0127(7) -0.0021(5) -0.0017(6) 0.0032(6)
C73 0.0198(7) 0.0171(6) 0.0249(8) -0.0094(5) -0.0100(6) 0.0024(5)
C74 0.0136(6) 0.0168(6) 0.0337(9) -0.0105(6) -0.0035(6) -0.0019(5)
C75 0.0186(6) 0.0115(6) 0.0130(6) -0.0029(5) 0.0017(5) 0.0034(5)
C76 0.0130(6) 0.0119(6) 0.0171(7) -0.0039(5) 0.0017(5) -0.0009(4)
C77 0.0189(6) 0.0110(6) 0.0145(6) -0.0045(5) -0.0032(5) 0.0027(5)
C78 0.0131(6) 0.0118(6) 0.0235(7) -0.0044(5) 0.0038(5) -0.0004(4)
C79 0.0123(6) 0.0105(5) 0.0128(6) -0.0031(4) 0.0020(5) 0.0008(4)
C80 0.0119(6) 0.0091(5) 0.0120(6) -0.0030(4) 0.0004(5) 0.0006(4)

loop_
_atom_type_symbol
_atom_type_description
_atom_type_scat_dispersion_real
_atom_type_scat_dispersion_imag
_atom_type_scat_source
C C 0.0033 0.0016 'International Tables Vol C Tables 4.2.6.8 and 6.1.1.4'
H H 0.0000 0.0000 'International Tables Vol C Tables 4.2.6.8 and 6.1.1.4'
N N 0.0061 0.0033 'International Tables Vol C Tables 4.2.6.8 and 6.1.1.4'
O O 0.0106 0.0060 'International Tables Vol C Tables 4.2.6.8 and 6.1.1.4'
S S 0.1246 0.1234 'International Tables Vol C Tables 4.2.6.8 and 6.1.1.4'
Cl Cl 0.1484 0.1585 'International Tables Vol C Tables 4.2.6.8 and 6.1.1.4'

loop_
_geom_angle_atom_site_label_1
_geom_angle_atom_site_label_2
_geom_angle_atom_site_label_3
_geom_angle
C2 S1 C1 95.26(7)
C3 S2 C1 95.02(7)
C5 S3 C4 95.02(7)
C6 S4 C4 94.68(7)
S2 C1 S1 114.59(8)
C4 C1 S1 122.27(11)
C4 C1 S2 123.13(11)
S1 C2 H2 121.5
C3 C2 S1 116.90(11)
C3 C2 H2 121.5
S2 C3 H3 120.9
C2 C3 S2 118.21(11)
C2 C3 H3 120.9
S4 C4 S3 114.99(8)
C1 C4 S3 122.25(11)
C1 C4 S4 122.71(11)
S3 C5 H5 121.5
C6 C5 S3 116.97(11)
C6 C5 H5 121.5
S4 C6 H6 120.8
C5 C6 S4 118.34(11)
C5 C6 H6 120.8
O1 C7 C8 122.10(13)
O1 C7 C12 122.03(12)
C12 C7 C8 115.81(11)
C7 C8 Cl1 115.77(10)
C9 C8 C7 121.78(13)
C9 C8 Cl1 122.40(11)
C8 C9 C10 122.28(12)
C8 C9 Cl2 122.05(11)
C10 C9 Cl2 115.65(10)
O2 C10 C9 122.32(12)
O2 C10 C11 121.81(13)
C9 C10 C11 115.87(11)
C10 C11 Cl3 115.78(10)
C12 C11 C10 121.71(12)
C12 C11 Cl3 122.49(11)
C7 C12 Cl4 115.71(9)
C11 C12 C7 122.43(12)
C11 C12 Cl4 121.86(11)
C14 S5 C13 95.09(7)
C15 S6 C13 94.55(7)
C16 S7 C17 95.48(7)
C16 S8 C18 95.21(7)
S5 C13 S6 115.49(7)
C16 C13 S5 122.08(11)
C16 C13 S6 122.14(10)
S5 C14 H14 121.6
C15 C14 S5 116.72(10)
C15 C14 H14 121.6
S6 C15 H15 120.9
C14 C15 S6 118.13(11)
C14 C15 H15 120.9
S8 C16 S7 115.04(7)
C13 C16 S7 121.40(11)
C13 C16 S8 123.48(10)
S7 C17 H17 121.6
C18 C17 S7 116.80(10)
C18 C17 H17 121.6
S8 C18 H18 121.3
C17 C18 S8 117.44(11)
C17 C18 H18 121.3
O3 C19 C20 122.59(12)
O3 C19 C24 121.97(12)
C20 C19 C24 115.38(11)
C19 C20 Cl5 115.83(9)
C21 C20 C19 122.33(12)
C21 C20 Cl5 121.83(11)
C20 C21 C22 122.13(12)
C20 C21 Cl6 122.12(10)
C22 C21 Cl6 115.75(9)
O4 C22 C21 121.67(12)
O4 C22 C23 122.69(12)
C23 C22 C21 115.63(11)
C22 C23 Cl7 115.99(9)
C24 C23 C22 122.13(12)
C24 C23 Cl7 121.87(10)
C19 C24 Cl8 115.57(9)
C23 C24 C19 122.28(12)
C23 C24 Cl8 122.05(10)
C25 N1 C33 115.57(12)
C25 N2 C36 115.80(12)
N1 C25 H25 115.5
N2 C25 N1 129.07(14)
N2 C25 H25 115.5
C27 C26 H26 119.9
C27 C26 C33 120.28(12)
C33 C26 H26 119.9
C26 C27 H27 119.1
C26 C27 C34 121.88(13)
C34 C27 H27 119.1
C29 C28 H28 119.8
C34 C28 H28 119.8
C34 C28 C29 120.32(13)
C28 C29 H29 119.6
C30 C29 C28 120.87(13)
C30 C29 H29 119.6
C29 C30 H30 119.8
C29 C30 C35 120.31(13)
C35 C30 H30 119.8
C32 C31 H31 118.9
C32 C31 C35 122.26(13)
C35 C31 H31 118.9
C31 C32 H32 120.1
C31 C32 C36 119.75(13)
C36 C32 H32 120.1
N1 C33 C26 120.34(12)
N1 C33 C37 120.73(13)
C37 C33 C26 118.94(12)
C28 C34 C27 122.90(13)
C28 C34 C38 118.75(12)
C38 C34 C27 118.33(12)
C30 C35 C31 122.65(13)
C30 C35 C38 118.86(13)
C38 C35 C31 118.48(13)
N2 C36 C32 120.25(13)
N2 C36 C37 120.68(12)
C37 C36 C32 119.07(13)
C33 C37 C38 120.76(12)
C36 C37 C33 118.15(12)
C36 C37 C38 121.09(12)
C35 C38 C34 120.83(12)
C35 C38 C37 119.35(12)
C37 C38 C34 119.81(12)
C39 N3 C47 115.97(14)
C39 N4 C50 115.62(13)
N3 C39 H39 115.6
N4 C39 N3 128.87(14)
N4 C39 H39 115.6
C41 C40 H40 119.8
C41 C40 C47 120.38(13)
C47 C40 H40 119.8
C40 C41 H41 119.2
C40 C41 C48 121.59(13)
C48 C41 H41 119.2
C43 C42 H42 119.7
C43 C42 C48 120.54(14)
C48 C42 H42 119.7
C42 C43 H43 119.4
C44 C43 C42 121.10(14)
C44 C43 H43 119.4
C43 C44 H44 119.8
C43 C44 C49 120.44(14)
C49 C44 H44 119.8
C46 C45 H45 119.2
C46 C45 C49 121.66(14)
C49 C45 H45 119.2
C45 C46 H46 119.6
C45 C46 C50 120.80(13)
C50 C46 H46 119.6
N3 C47 C40 120.64(13)
N3 C47 C51 120.57(13)
C51 C47 C40 118.79(13)
C42 C48 C41 122.74(13)
C42 C48 C52 118.37(13)
C52 C48 C41 118.88(13)
C44 C49 C45 122.97(14)
C44 C49 C52 118.58(13)
C52 C49 C45 118.45(13)
N4 C50 C46 120.63(13)
N4 C50 C51 120.94(14)
C51 C50 C46 118.42(13)
C47 C51 C52 121.07(12)
C50 C51 C47 118.02(13)
C50 C51 C52 120.90(13)
C48 C52 C49 120.96(13)
C48 C52 C51 119.29(12)
C51 C52 C49 119.75(12)
C53 N5 C61 115.55(12)
C53 N6 C64 115.88(13)
N5 C53 H53 115.5
N6 C53 N5 129.01(14)
N6 C53 H53 115.5
C55 C54 H54 119.9
C55 C54 C61 120.24(12)
C61 C54 H54 119.9
C54 C55 H55 119.0
C54 C55 C62 121.92(13)
C62 C55 H55 119.0
C57 C56 H56 119.8
C62 C56 H56 119.8
C62 C56 C57 120.30(13)
C56 C57 H57 119.5
C58 C57 C56 120.99(14)
C58 C57 H57 119.5
C57 C58 H58 119.9
C57 C58 C63 120.27(13)
C63 C58 H58 119.9
C60 C59 H59 118.9
C60 C59 C63 122.28(13)
C63 C59 H59 118.9
C59 C60 H60 120.1
C59 C60 C64 119.74(13)
C64 C60 H60 120.1
N5 C61 C54 120.26(12)
N5 C61 C65 120.92(13)
C65 C61 C54 118.82(12)
C56 C62 C55 122.89(13)
C56 C62 C66 118.85(12)
C66 C62 C55 118.25(12)
C58 C63 C59 122.77(13)
C58 C63 C66 118.79(13)
C66 C63 C59 118.44(13)
N6 C64 C60 120.31(13)
N6 C64 C65 120.68(12)
C65 C64 C60 119.02(13)
C61 C65 C66 120.88(12)
C64 C65 C61 117.96(12)
C64 C65 C66 121.16(12)
C62 C66 C63 120.76(13)
C65 C66 C62 119.88(12)
C65 C66 C63 119.36(12)
C67 N7 C78 115.51(13)
C67 N8 C75 115.75(13)
N7 C67 N8 129.09(14)
N7 C67 H67 115.5
N8 C67 H67 115.5
C69 C68 H68 119.8
C69 C68 C75 120.31(13)
C75 C68 H68 119.8
C68 C69 H69 119.2
C68 C69 C76 121.66(13)
C76 C69 H69 119.2
C71 C70 H70 119.7
C71 C70 C76 120.69(14)
C76 C70 H70 119.7
C70 C71 H71 119.5
C72 C71 C70 120.95(14)
C72 C71 H71 119.5
C71 C72 H72 119.8
C71 C72 C77 120.47(14)
C77 C72 H72 119.8
C74 C73 H73 119.2
C74 C73 C77 121.70(14)
C77 C73 H73 119.2
C73 C74 H74 119.6
C73 C74 C78 120.79(13)
C78 C74 H74 119.6
N8 C75 C68 120.45(13)
N8 C75 C79 120.67(13)
C79 C75 C68 118.88(13)
C70 C76 C69 122.80(13)
C70 C76 C80 118.37(13)
C80 C76 C69 118.82(12)
C72 C77 C73 123.04(14)
C72 C77 C80 118.59(13)
C80 C77 C73 118.37(13)
N7 C78 C74 120.62(13)
N7 C78 C79 120.94(14)
C79 C78 C74 118.43(13)
C75 C79 C80 120.99(12)
C78 C79 C75 118.03(13)
C78 C79 C80 120.97(13)
C76 C80 C77 120.93(12)
C76 C80 C79 119.33(12)
C79 C80 C77 119.73(12)

loop_
_geom_bond_atom_site_label_1
_geom_bond_atom_site_label_2
_geom_bond_distance
S1 C1 1.7487(14)
S1 C2 1.7446(14)
S2 C1 1.7468(14)
S2 C3 1.7356(14)
S3 C4 1.7492(14)
S3 C5 1.7428(14)
S4 C4 1.7471(14)
S4 C6 1.7361(14)
C1 C4 1.364(2)
C2 H2 0.9500
C2 C3 1.331(2)
C3 H3 0.9500
C5 H5 0.9500
C5 C6 1.334(2)
C6 H6 0.9500
O1 C7 1.2184(16)
O2 C10 1.2183(16)
C7 C8 1.4839(18)
C7 C12 1.4811(19)
C8 C9 1.3510(18)
C8 Cl1 1.7050(14)
C9 C10 1.4805(19)
C9 Cl2 1.7041(13)
C10 C11 1.4852(18)
C11 C12 1.3480(18)
C11 Cl3 1.7058(14)
C12 Cl4 1.7065(13)
S5 C13 1.7321(13)
S5 C14 1.7295(14)
S6 C13 1.7344(14)
S6 C15 1.7252(14)
S7 C16 1.7295(13)
S7 C17 1.7304(14)
S8 C16 1.7273(14)
S8 C18 1.7310(14)
C13 C16 1.3793(19)
C14 H14 0.9500
C14 C15 1.3400(19)
C15 H15 0.9500
C17 H17 0.9500
C17 C18 1.3381(19)
C18 H18 0.9500
O3 C19 1.2315(15)
O4 C22 1.2362(15)
C19 C20 1.4639(18)
C19 C24 1.4686(18)
C20 C21 1.3608(18)
C20 Cl5 1.7141(13)
C21 C22 1.4677(18)
C21 Cl6 1.7089(13)
C22 C23 1.4611(18)
C23 C24 1.3628(17)
C23 Cl7 1.7128(13)
C24 Cl8 1.7108(13)
N1 C25 1.3374(19)
N1 C33 1.3472(18)
N2 C25 1.3303(19)
N2 C36 1.3484(18)
C25 H25 0.9500
C26 H26 0.9500
C26 C27 1.358(2)
C26 C33 1.4318(19)
C27 H27 0.9500
C27 C34 1.4370(18)
C28 H28 0.9500
C28 C29 1.395(2)
C28 C34 1.3946(19)
C29 H29 0.9500
C29 C30 1.389(2)
C30 H30 0.9500
C30 C35 1.397(2)
C31 H31 0.9500
C31 C32 1.357(2)
C31 C35 1.434(2)
C32 H32 0.9500
C32 C36 1.4311(19)
C33 C37 1.4118(18)
C34 C38 1.4155(18)
C35 C38 1.4126(18)
C36 C37 1.4081(18)
C37 C38 1.4134(18)
N3 C39 1.333(2)
N3 C47 1.3483(18)
N4 C39 1.332(2)
N4 C50 1.3498(19)
C39 H39 0.9500
C40 H40 0.9500
C40 C41 1.357(2)
C40 C47 1.429(2)
C41 H41 0.9500
C41 C48 1.434(2)
C42 H42 0.9500
C42 C43 1.384(2)
C42 C48 1.402(2)
C43 H43 0.9500
C43 C44 1.382(2)
C44 H44 0.9500
C44 C49 1.398(2)
C45 H45 0.9500
C45 C46 1.354(2)
C45 C49 1.429(2)
C46 H46 0.9500
C46 C50 1.433(2)
C47 C51 1.4096(19)
C48 C52 1.4110(18)
C49 C52 1.4153(18)
C50 C51 1.4072(18)
C51 C52 1.4138(18)
N5 C53 1.3356(19)
N5 C61 1.3455(18)
N6 C53 1.3303(19)
N6 C64 1.3468(19)
C53 H53 0.9500
C54 H54 0.9500
C54 C55 1.356(2)
C54 C61 1.4352(19)
C55 H55 0.9500
C55 C62 1.4401(19)
C56 H56 0.9500
C56 C57 1.393(2)
C56 C62 1.3926(19)
C57 H57 0.9500
C57 C58 1.389(2)
C58 H58 0.9500
C58 C63 1.396(2)
C59 H59 0.9500
C59 C60 1.358(2)
C59 C63 1.434(2)
C60 H60 0.9500
C60 C64 1.4328(19)
C61 C65 1.4109(18)
C62 C66 1.4138(18)
C63 C66 1.4152(18)
C64 C65 1.4092(18)
C65 C66 1.4119(19)
N7 C67 1.330(2)
N7 C78 1.3498(19)
N8 C67 1.334(2)
N8 C75 1.3483(18)
C67 H67 0.9500
C68 H68 0.9500
C68 C69 1.356(2)
C68 C75 1.431(2)
C69 H69 0.9500
C69 C76 1.435(2)
C70 H70 0.9500
C70 C71 1.385(2)
C70 C76 1.399(2)
C71 H71 0.9500
C71 C72 1.382(2)
C72 H72 0.9500
C72 C77 1.399(2)
C73 H73 0.9500
C73 C74 1.353(2)
C73 C77 1.432(2)
C74 H74 0.9500
C74 C78 1.433(2)
C75 C79 1.4083(19)
C76 C80 1.4117(18)
C77 C80 1.4146(18)
C78 C79 1.4068(18)
C79 C80 1.4140(18)

loop_
_geom_torsion_atom_site_label_1
_geom_torsion_atom_site_label_2
_geom_torsion_atom_site_label_3
_geom_torsion_atom_site_label_4
_geom_torsion
S1 C1 C4 S3 179.29(7)
S1 C1 C4 S4 2.0(2)
S1 C2 C3 S2 0.24(16)
S2 C1 C4 S3 0.3(2)
S2 C1 C4 S4 -177.01(7)
S3 C5 C6 S4 0.41(16)
C1 S1 C2 C3 0.25(13)
C1 S2 C3 C2 -0.60(13)
C2 S1 C1 S2 -0.64(9)
C2 S1 C1 C4 -179.70(13)
C3 S2 C1 S1 0.74(9)
C3 S2 C1 C4 179.79(14)
C4 S3 C5 C6 -0.78(13)
C4 S4 C6 C5 0.19(13)
C5 S3 C4 S4 0.89(9)
C5 S3 C4 C1 -176.62(13)
C6 S4 C4 S3 -0.72(9)
C6 S4 C4 C1 176.78(14)
O1 C7 C8 C9 -175.27(14)
O1 C7 C8 Cl1 2.00(18)
O1 C7 C12 C11 175.05(14)
O1 C7 C12 Cl4 -4.56(18)
O2 C10 C11 C12 176.23(14)
O2 C10 C11 Cl3 -2.36(18)
C7 C8 C9 C10 -2.6(2)
C7 C8 C9 Cl2 176.15(10)
C8 C7 C12 C11 -2.27(19)
C8 C7 C12 Cl4 178.12(10)
C8 C9 C10 O2 -176.42(14)
C8 C9 C10 C11 3.1(2)
C9 C10 C11 C12 -3.3(2)
C9 C10 C11 Cl3 178.10(10)
C10 C11 C12 C7 3.1(2)
C10 C11 C12 Cl4 -177.36(10)
C12 C7 C8 C9 2.04(19)
C12 C7 C8 Cl1 179.31(10)
Cl1 C8 C9 C10 -179.74(10)
Cl1 C8 C9 Cl2 -0.94(18)
Cl2 C9 C10 O2 4.71(19)
Cl2 C9 C10 C11 -175.75(10)
Cl3 C11 C12 C7 -178.45(10)
Cl3 C11 C12 Cl4 1.15(18)
S5 C13 C16 S7 -179.27(8)
S5 C13 C16 S8 -2.69(18)
S5 C14 C15 S6 -1.23(16)
S6 C13 C16 S7 -5.84(18)
S6 C13 C16 S8 170.74(8)
S7 C17 C18 S8 -0.53(16)
C13 S5 C14 C15 0.28(13)
C13 S6 C15 C14 1.47(13)
C14 S5 C13 S6 0.74(9)
C14 S5 C13 C16 174.57(12)
C15 S6 C13 S5 -1.23(9)
C15 S6 C13 C16 -175.06(12)
C16 S7 C17 C18 1.43(13)
C16 S8 C18 C17 -0.68(13)
C17 S7 C16 S8 -1.86(9)
C17 S7 C16 C13 174.98(12)
C18 S8 C16 S7 1.64(9)
C18 S8 C16 C13 -175.13(12)
O3 C19 C20 C21 -175.31(13)
O3 C19 C20 Cl5 3.73(18)
O3 C19 C24 C23 175.20(13)
O3 C19 C24 Cl8 -1.24(18)
O4 C22 C23 C24 177.35(13)
O4 C22 C23 Cl7 -3.84(18)
C19 C20 C21 C22 -2.7(2)
C19 C20 C21 Cl6 177.22(10)
C20 C19 C24 C23 -1.86(19)
C20 C19 C24 Cl8 -178.30(9)
C20 C21 C22 O4 -177.47(13)
C20 C21 C22 C23 3.48(19)
C21 C22 C23 C24 -3.61(19)
C21 C22 C23 Cl7 175.20(9)
C22 C23 C24 C19 3.0(2)
C22 C23 C24 Cl8 179.19(10)
C24 C19 C20 C21 1.73(19)
C24 C19 C20 Cl5 -179.23(9)
Cl5 C20 C21 C22 178.30(10)
Cl5 C20 C21 Cl6 -1.77(17)
Cl6 C21 C22 O4 2.60(17)
Cl6 C21 C22 C23 -176.45(9)
Cl7 C23 C24 C19 -175.76(10)
Cl7 C23 C24 Cl8 0.45(17)
N1 C33 C37 C36 -0.46(19)
N1 C33 C37 C38 -179.94(12)
N2 C36 C37 C33 0.27(19)
N2 C36 C37 C38 179.75(12)
C25 N1 C33 C26 -179.74(13)
C25 N1 C33 C37 0.05(19)
C25 N2 C36 C32 -179.84(13)
C25 N2 C36 C37 0.32(19)
C26 C27 C34 C28 -177.66(13)
C26 C27 C34 C38 0.76(19)
C26 C33 C37 C36 179.33(12)
C26 C33 C37 C38 -0.15(19)
C27 C26 C33 N1 179.61(13)
C27 C26 C33 C37 -0.18(19)
C27 C34 C38 C35 179.86(12)
C27 C34 C38 C37 -1.07(18)
C28 C29 C30 C35 -1.8(2)
C28 C34 C38 C35 -1.65(19)
C28 C34 C38 C37 177.42(12)
C29 C28 C34 C27 -179.50(13)
C29 C28 C34 C38 2.1(2)
C29 C30 C35 C31 -176.92(13)
C29 C30 C35 C38 2.2(2)
C30 C35 C38 C34 -0.49(19)
C30 C35 C38 C37 -179.56(12)
C31 C32 C36 N2 179.94(13)
C31 C32 C36 C37 -0.2(2)
C31 C35 C38 C34 178.68(12)
C31 C35 C38 C37 -0.39(19)
C32 C31 C35 C30 179.21(13)
C32 C31 C35 C38 0.1(2)
C32 C36 C37 C33 -179.57(12)
C32 C36 C37 C38 -0.10(19)
C33 N1 C25 N2 0.7(2)
C33 C26 C27 C34 -0.1(2)
C33 C37 C38 C34 0.79(19)
C33 C37 C38 C35 179.87(12)
C34 C28 C29 C30 -0.4(2)
C35 C31 C32 C36 0.2(2)
C36 N2 C25 N1 -0.8(2)
C36 C37 C38 C34 -178.68(12)
C36 C37 C38 C35 0.40(19)
N3 C47 C51 C50 -0.09(19)
N3 C47 C51 C52 -179.22(12)
N4 C50 C51 C47 -0.02(19)
N4 C50 C51 C52 179.10(12)
C39 N3 C47 C40 -179.57(13)
C39 N3 C47 C51 0.32(19)
C39 N4 C50 C46 179.78(13)
C39 N4 C50 C51 -0.1(2)
C40 C41 C48 C42 -177.53(14)
C40 C41 C48 C52 1.1(2)
C40 C47 C51 C50 179.80(12)
C40 C47 C51 C52 0.68(19)
C41 C40 C47 N3 179.78(13)
C41 C40 C47 C51 -0.1(2)
C41 C48 C52 C49 -179.58(12)
C41 C48 C52 C51 -0.54(19)
C42 C43 C44 C49 -1.0(2)
C42 C48 C52 C49 -0.87(19)
C42 C48 C52 C51 178.17(12)
C43 C42 C48 C41 178.91(14)
C43 C42 C48 C52 0.3(2)
C43 C44 C49 C45 -179.42(14)
C43 C44 C49 C52 0.3(2)
C44 C49 C52 C48 0.57(19)
C44 C49 C52 C51 -178.46(12)
C45 C46 C50 N4 -178.86(14)
C45 C46 C50 C51 1.0(2)
C45 C49 C52 C48 -179.65(12)
C45 C49 C52 C51 1.31(19)
C46 C45 C49 C44 178.67(14)
C46 C45 C49 C52 -1.1(2)
C46 C50 C51 C47 -179.91(12)
C46 C50 C51 C52 -0.78(19)
C47 N3 C39 N4 -0.5(2)
C47 C40 C41 C48 -0.8(2)
C47 C51 C52 C48 -0.34(19)
C47 C51 C52 C49 178.71(12)
C48 C42 C43 C44 0.7(2)
C49 C45 C46 C50 -0.1(2)
C50 N4 C39 N3 0.4(2)
C50 C51 C52 C48 -179.44(12)
C50 C51 C52 C49 -0.39(19)
N5 C61 C65 C64 -0.27(19)
N5 C61 C65 C66 179.99(12)
N6 C64 C65 C61 0.17(19)
N6 C64 C65 C66 179.90(12)
C53 N5 C61 C54 -179.84(13)
C53 N5 C61 C65 -0.17(19)
C53 N6 C64 C60 -179.84(13)
C53 N6 C64 C65 0.37(19)
C54 C55 C62 C56 -178.28(13)
C54 C55 C62 C66 0.5(2)
C54 C61 C65 C64 179.40(12)
C54 C61 C65 C66 -0.34(19)
C55 C54 C61 N5 179.67(13)
C55 C54 C61 C65 0.00(19)
C55 C62 C66 C63 -179.98(12)
C55 C62 C66 C65 -0.83(18)
C56 C57 C58 C63 -1.7(2)
C56 C62 C66 C63 -1.15(19)
C56 C62 C66 C65 178.00(12)
C57 C56 C62 C55 -179.48(13)
C57 C56 C62 C66 1.8(2)
C57 C58 C63 C59 -177.61(13)
C57 C58 C63 C66 2.3(2)
C58 C63 C66 C62 -0.85(19)
C58 C63 C66 C65 179.99(12)
C59 C60 C64 N6 179.67(13)
C59 C60 C64 C65 -0.5(2)
C59 C63 C66 C62 179.05(12)
C59 C63 C66 C65 -0.11(19)
C60 C59 C63 C58 179.57(13)
C60 C59 C63 C66 -0.3(2)
C60 C64 C65 C61 -179.62(12)
C60 C64 C65 C66 0.11(19)
C61 N5 C53 N6 0.8(2)
C61 C54 C55 C62 -0.1(2)
C61 C65 C66 C62 0.77(19)
C61 C65 C66 C63 179.93(12)
C62 C56 C57 C58 -0.3(2)
C63 C59 C60 C64 0.7(2)
C64 N6 C53 N5 -0.9(2)
C64 C65 C66 C62 -178.96(12)
C64 C65 C66 C63 0.21(19)
N7 C78 C79 C75 -0.35(19)
N7 C78 C79 C80 178.83(12)
N8 C75 C79 C78 0.18(19)
N8 C75 C79 C80 -178.99(12)
C67 N7 C78 C74 179.72(13)
C67 N7 C78 C79 0.0(2)
C67 N8 C75 C68 -179.20(13)
C67 N8 C75 C79 0.34(19)
C68 C69 C76 C70 -177.61(14)
C68 C69 C76 C80 1.1(2)
C68 C75 C79 C78 179.73(12)
C68 C75 C79 C80 0.55(19)
C69 C68 C75 N8 179.44(13)
C69 C68 C75 C79 -0.1(2)
C69 C76 C80 C77 -179.61(12)
C69 C76 C80 C79 -0.63(18)
C70 C71 C72 C77 -0.8(2)
C70 C76 C80 C77 -0.85(19)
C70 C76 C80 C79 178.13(12)
C71 C70 C76 C69 178.90(14)
C71 C70 C76 C80 0.2(2)
C71 C72 C77 C73 -179.40(14)
C71 C72 C77 C80 0.1(2)
C72 C77 C80 C76 0.70(19)
C72 C77 C80 C79 -178.28(12)
C73 C74 C78 N7 -178.52(13)
C73 C74 C78 C79 1.2(2)
C73 C77 C80 C76 -179.76(12)
C73 C77 C80 C79 1.27(18)
C74 C73 C77 C72 178.54(14)
C74 C73 C77 C80 -1.0(2)
C74 C78 C79 C75 179.91(12)
C74 C78 C79 C80 -0.91(19)
C75 N8 C67 N7 -0.8(2)
C75 C68 C69 C76 -0.7(2)
C75 C79 C80 C76 -0.17(19)
C75 C79 C80 C77 178.82(12)
C76 C70 C71 C72 0.6(2)
C77 C73 C74 C78 -0.3(2)
C78 N7 C67 N8 0.6(2)
C78 C79 C80 C76 -179.32(12)
C78 C79 C80 C77 -0.33(19)
